data_1561496
loop_
_publ_author_name
'Yohannan, Jinu P.'
'Vidyasagar, Kanamaluru'

_publ_section_title
;
 Syntheses and structural characterization of non-centrosymmetric
 Na2M2M'S6 (M, M&#x2032;=Ga, In, Si, Ge, Sn, Zn, Cd) sulfides
;
_journal_name_full 'Journal of Solid State Chemistry'
_journal_page_first 147
_journal_page_last 155
_journal_paper_doi 10.1016/j.jssc.2016.03.026
_journal_volume 238
_journal_year 2016
_chemical_formula_sum 'Na2 S6 Sn2 Zn'
_chemical_formula_weight 541.19
_space_group_IT_number 43
_space_group_name_Hall 'F 2 -2d'
_space_group_name_H-M_alt 'F d d 2'
_symmetry_cell_setting orthorhombic
_symmetry_space_group_name_Hall 'F 2 -2d'
_symmetry_space_group_name_H-M 'F d d 2'
_atom_sites_solution_primary direct
_atom_sites_solution_secondary difmap
_cell_angle_alpha 90.00
_cell_angle_beta 90.00
_cell_angle_gamma 90.00
_cell_formula_units_Z 8
_cell_length_a 12.9512(5)
_cell_length_b 23.5801(5)
_cell_length_c 7.2851(2)
_cell_measurement_reflns_used 2794
_cell_measurement_temperature 293(2)
_cell_measurement_theta_max 27.149
_cell_measurement_theta_min 3.323
_cell_volume 2224.80(12)
_computing_cell_refinement APEXII,Bruker,2004
_computing_data_collection APEXII,Bruker,2004
_computing_data_reduction SAINT,Bruker,2004
_computing_molecular_graphics 'ORTEP-3 (Farrugia, 1997)'
_computing_publication_material 'SHELXL-97 (Sheldrick, 1997)'
_computing_structure_refinement 'SHELXL-97 (Sheldrick, 1997)'
_computing_structure_solution 'SHELXS-97 (Sheldrick, 1997)'
_diffrn_ambient_temperature 293(2)
_diffrn_measured_fraction_theta_full 1.000
_diffrn_measured_fraction_theta_max 1.000
_diffrn_measurement_device_type 'Bruker ApexII ccd area detector'
_diffrn_measurement_method 'phi and omega scans'
_diffrn_radiation_monochromator graphite
_diffrn_radiation_source 'fine-focus sealed tube'
_diffrn_radiation_type MoK\a
_diffrn_radiation_wavelength 0.71073
_diffrn_reflns_av_R_equivalents 0.0319
_diffrn_reflns_av_sigmaI/netI 0.0284
_diffrn_reflns_limit_h_max 16
_diffrn_reflns_limit_h_min -16
_diffrn_reflns_limit_k_max 30
_diffrn_reflns_limit_k_min -27
_diffrn_reflns_limit_l_max 9
_diffrn_reflns_limit_l_min -9
_diffrn_reflns_number 4894
_diffrn_reflns_theta_full 27.15
_diffrn_reflns_theta_max 27.15
_diffrn_reflns_theta_min 3.32
_exptl_absorpt_coefficient_mu 7.732
_exptl_absorpt_correction_T_max 0.857
_exptl_absorpt_correction_T_min 0.757
_exptl_absorpt_correction_type multi-scan
_exptl_absorpt_process_details SADABS(Bruker,2004)
_exptl_crystal_colour yellow
_exptl_crystal_density_diffrn 3.231
_exptl_crystal_density_method 'not measured'
_exptl_crystal_description block
_exptl_crystal_F_000 1984
_exptl_crystal_size_max 0.04
_exptl_crystal_size_mid 0.03
_exptl_crystal_size_min 0.02
_refine_diff_density_max 0.452
_refine_diff_density_min -1.030
_refine_diff_density_rms 0.147
_refine_ls_abs_structure_details 'Flack H D (1983), Acta Cryst. A39, 876-881'
_refine_ls_abs_structure_Flack 0.04(2)
_refine_ls_extinction_coef 0.0001
_refine_ls_extinction_method SHELXL
_refine_ls_goodness_of_fit_ref 1.092
_refine_ls_matrix_type full
_refine_ls_number_parameters 51
_refine_ls_number_reflns 1211
_refine_ls_number_restraints 1
_refine_ls_restrained_S_all 1.092
_refine_ls_R_factor_all 0.0199
_refine_ls_R_factor_gt 0.0192
_refine_ls_shift/su_max 0.000
_refine_ls_shift/su_mean 0.000
_refine_ls_structure_factor_coef Fsqd
_refine_ls_weighting_details 'calc w=1/[\s^2^(Fo^2^)+(0.0206P)^2^+0.0000P] where P=(Fo^2^+2Fc^2^)/3'
_refine_ls_weighting_scheme calc
_refine_ls_wR_factor_gt 0.0429
_refine_ls_wR_factor_ref 0.0433
_reflns_number_gt 1185
_reflns_number_total 1211
_reflns_threshold_expression >2sigma(I)
_cod_data_source_file JSSC-2016-238-147.cif
_cod_data_source_block Na2Sn2ZnS6
_cod_original_cell_volume 2224.81(11)
_cod_original_sg_symbol_Hall F2-2d
_cod_original_sg_symbol_H-M Fdd2
_cod_database_code 1561496

loop_
_symmetry_equiv_pos_as_xyz
'x, y, z'
'-x, -y, z'
'-x+1/4, y+1/4, z+1/4'
'x+3/4, -y+3/4, z+1/4'
'x, y+1/2, z+1/2'
'-x, -y+1/2, z+1/2'
'-x+1/4, y+3/4, z+3/4'
'x+3/4, -y+5/4, z+3/4'
'x+1/2, y, z+1/2'
'-x+1/2, -y, z+1/2'
'-x+3/4, y+1/4, z+3/4'
'x+5/4, -y+3/4, z+3/4'
'x+1/2, y+1/2, z'
'-x+1/2, -y+1/2, z'
'-x+3/4, y+3/4, z+1/4'
'x+5/4, -y+5/4, z+1/4'

loop_
_atom_site_label
_atom_site_type_symbol
_atom_site_fract_x
_atom_site_fract_y
_atom_site_fract_z
_atom_site_U_iso_or_equiv
_atom_site_adp_type
_atom_site_occupancy
_atom_site_symmetry_multiplicity
_atom_site_calc_flag
_atom_site_refinement_flags
_atom_site_disorder_assembly
_atom_site_disorder_group
Sn1 Sn 0.12658(2) 0.138495(13) 0.31149(4) 0.01363(8) Uani 1 1 d . . .
Zn1 Zn 0.0000 0.0000 0.33440(11) 0.01521(15) Uani 1 2 d S . .
S1 S 0.03741(9) 0.07908(5) 0.51791(15) 0.0181(2) Uani 1 1 d . . .
S2 S 0.05452(8) 0.13600(5) 0.00295(17) 0.0175(2) Uani 1 1 d . . .
S3 S 0.10349(9) 0.23396(5) 0.39973(17) 0.0184(2) Uani 1 1 d . . .
Na1 Na 0.16972(18) 0.04720(10) 0.8225(4) 0.0479(6) Uani 1 1 d . . .

loop_
_atom_site_aniso_label
_atom_site_aniso_U_11
_atom_site_aniso_U_22
_atom_site_aniso_U_33
_atom_site_aniso_U_23
_atom_site_aniso_U_13
_atom_site_aniso_U_12
Sn1 0.01089(13) 0.01375(13) 0.01625(14) -0.00110(11) -0.00195(12) -0.00053(9)
Zn1 0.0173(3) 0.0128(3) 0.0155(3) 0.000 0.000 -0.0002(2)
S1 0.0230(5) 0.0169(5) 0.0145(5) -0.0031(4) 0.0034(4) -0.0042(4)
S2 0.0117(5) 0.0256(6) 0.0153(5) 0.0026(4) -0.0016(5) -0.0012(4)
S3 0.0191(5) 0.0124(5) 0.0237(6) -0.0012(5) -0.0060(5) -0.0001(4)
Na1 0.0408(12) 0.0686(16) 0.0343(12) 0.0188(13) 0.0157(13) 0.0170(11)

loop_
_atom_type_symbol
_atom_type_description
_atom_type_scat_dispersion_real
_atom_type_scat_dispersion_imag
_atom_type_scat_source
Na Na 0.0360 0.0250 'International Tables Vol C Tables 4.2.6.8 and 6.1.1.4'
S S 0.1250 0.1230 'International Tables Vol C Tables 4.2.6.8 and 6.1.1.4'
Zn Zn 0.2840 1.4300 'International Tables Vol C Tables 4.2.6.8 and 6.1.1.4'
Sn Sn -0.6540 1.4250 'International Tables Vol C Tables 4.2.6.8 and 6.1.1.4'

loop_
_geom_angle_atom_site_label_1
_geom_angle_atom_site_label_2
_geom_angle_atom_site_label_3
_geom_angle
_geom_angle_site_symmetry_1
_geom_angle_site_symmetry_3
S1 Sn1 S3 109.33(4) . .
S1 Sn1 S2 115.99(4) . 16_445
S3 Sn1 S2 113.41(4) . 16_445
S1 Sn1 S2 112.76(4) . .
S3 Sn1 S2 103.06(4) . .
S2 Sn1 S2 101.37(4) 16_445 .
S1 Sn1 Na1 63.33(5) . 8_444
S3 Sn1 Na1 50.46(5) . 8_444
S2 Sn1 Na1 154.16(5) 16_445 8_444
S2 Sn1 Na1 102.21(5) . 8_444
S1 Zn1 S1 110.49(6) . 2
S1 Zn1 S3 111.36(4) . 8_444
S1 Zn1 S3 106.66(4) 2 8_444
S1 Zn1 S3 106.66(4) . 7_544
S1 Zn1 S3 111.36(4) 2 7_544
S3 Zn1 S3 110.38(7) 8_444 7_544
Zn1 S1 Sn1 102.13(4) . .
Zn1 S1 Na1 110.60(7) . .
Sn1 S1 Na1 110.64(6) . .
Zn1 S1 Na1 132.31(6) . 8_444
Sn1 S1 Na1 77.23(5) . 8_444
Na1 S1 Na1 114.05(9) . 8_444
Sn1 S2 Sn1 102.04(5) 8_444 .
Sn1 S2 Na1 113.59(7) 8_444 1_554
Sn1 S2 Na1 103.87(7) . 1_554
Zn1 S3 Sn1 101.92(4) 3 .
Zn1 S3 Na1 118.12(7) 3 8_444
Sn1 S3 Na1 88.84(6) . 8_444
Zn1 S3 Na1 118.83(6) 3 3_554
Sn1 S3 Na1 106.67(7) . 3_554
Na1 S3 Na1 115.37(6) 8_444 3_554
S3 Na1 S3 109.40(8) 16_445 7_545
S3 Na1 S2 146.81(10) 16_445 1_556
S3 Na1 S2 86.78(7) 7_545 1_556
S3 Na1 S1 103.10(8) 16_445 .
S3 Na1 S1 135.91(10) 7_545 .
S2 Na1 S1 81.67(7) 1_556 .
S3 Na1 S1 77.61(6) 16_445 16_445
S3 Na1 S1 127.88(10) 7_545 16_445
S2 Na1 S1 69.76(6) 1_556 16_445
S1 Na1 S1 87.23(6) . 16_445
S3 Na1 Sn1 40.70(4) 16_445 16_445
S3 Na1 Sn1 137.97(9) 7_545 16_445
S2 Na1 Sn1 108.53(8) 1_556 16_445
S1 Na1 Sn1 85.79(6) . 16_445
S1 Na1 Sn1 39.45(3) 16_445 16_445

loop_
_geom_bond_atom_site_label_1
_geom_bond_atom_site_label_2
_geom_bond_distance
_geom_bond_site_symmetry_2
Sn1 S1 2.3575(11) .
Sn1 S3 2.3602(12) .
Sn1 S2 2.4138(11) 16_445
Sn1 S2 2.4345(12) .
Sn1 Na1 3.619(2) 8_444
Zn1 S1 2.3451(12) .
Zn1 S1 2.3451(12) 2
Zn1 S3 2.3566(12) 8_444
Zn1 S3 2.3566(12) 7_544
S1 Na1 2.903(3) .
S1 Na1 3.316(3) 8_444
S2 Sn1 2.4138(11) 8_444
S2 Na1 2.888(3) 1_554
S3 Zn1 2.3566(12) 3
S3 Na1 2.791(2) 8_444
S3 Na1 2.827(3) 3_554
Na1 S3 2.791(2) 16_445
Na1 S3 2.827(3) 7_545
Na1 S2 2.888(3) 1_556
Na1 S1 3.316(3) 16_445
Na1 Sn1 3.619(2) 16_445
